data_4320876
loop_
_publ_author_name
'F. Albert Cotton'
'Carlos A. Murillo'
'Lindsay E. Roy'
'Hong-Cai Zhou'

_publ_section_title
;
 Heteronuclear Chains of Four Metal Atoms Including One Quadruply Bonded
 Dimetal Unit. Dichromium and Dimolybdenum Compounds with Appended
 Copper(I) Atoms
;
_journal_name_full 'Inorganic Chemistry'
_journal_page_first 1743
_journal_page_last 1747
_journal_paper_doi 10.1021/ic991274u
_journal_volume 39
_journal_year 2000
_chemical_compound_source synthesized
_chemical_formula_analytical 'not measured'
_chemical_formula_moiety 'Mo2 (C17 H16 N3)2 (C2 H3 O2)2'
_chemical_formula_structural 'Mo2 (DPhIP)2 (OAc)2'
_chemical_formula_sum 'C38 H38 Mo2 N6 O4'
_chemical_formula_weight 834.62
_chemical_melting_point ?
_chemical_name_common none
_chemical_name_systematic
;
 Bis(2,6-di(phenylimino)piperidinato)bisacetatodimolybdenum(II)  
;
_space_group_IT_number 2
_symmetry_cell_setting monoclinic
_symmetry_space_group_name_Hall '-P 1'
_symmetry_space_group_name_H-M 'P -1'
_atom_sites_solution_hydrogens geom
_atom_sites_solution_primary direct
_atom_sites_solution_secondary difmap
_audit_creation_method SHELXL
_cell_angle_alpha 69.430(10)
_cell_angle_beta 85.647(10)
_cell_angle_gamma 88.901(14)
_cell_formula_units_Z 1
_cell_length_a 8.7909(13)
_cell_length_b 9.939(2)
_cell_length_c 10.690(2)
_cell_measurement_reflns_used 250
_cell_measurement_temperature 213(2)
_cell_measurement_theta_max 20.8
_cell_measurement_theta_min 9.05
_cell_volume 871.9(3)
_computing_cell_refinement 'MADNES (Enraf-Nonius, 1989)'
_computing_data_collection 'MADNES (Enraf-Nonius, 1989)'
_computing_data_reduction 'PROCOR (Kabsch, 1988)'
_computing_molecular_graphics 'SHELXTL V.5 (Siemens, 1994)'
_computing_publication_material CIFTAB
_computing_structure_refinement 'SHELXL-93 (Sheldrick, 1993)'
_computing_structure_solution 'SHELXTL V.5 (Siemens, 1994)'
_diffrn_ambient_temperature 213(2)
_diffrn_measurement_device 'Nonius FAST area detector'
_diffrn_measurement_method 'Ellipsoid-mask fitting'
_diffrn_radiation_monochromator graphite
_diffrn_radiation_source 'fine-focus sealed tube'
_diffrn_radiation_type MoK\a
_diffrn_radiation_wavelength 0.71073
_diffrn_reflns_av_R_equivalents 0.0291
_diffrn_reflns_av_sigmaI/netI 0.0298
_diffrn_reflns_limit_h_max 10
_diffrn_reflns_limit_h_min -9
_diffrn_reflns_limit_k_max 11
_diffrn_reflns_limit_k_min -11
_diffrn_reflns_limit_l_max 12
_diffrn_reflns_limit_l_min -12
_diffrn_reflns_number 5087
_diffrn_reflns_theta_max 25.10
_diffrn_reflns_theta_min 2.19
_diffrn_standards_decay_% none
_diffrn_standards_interval_count none
_diffrn_standards_interval_time none
_diffrn_standards_number 'none (area detector data)'
_exptl_absorpt_coefficient_mu 0.769
_exptl_absorpt_correction_T_max 0.671
_exptl_absorpt_correction_T_min 0.854
_exptl_absorpt_correction_type multi-scan
_exptl_crystal_colour yellow
_exptl_crystal_density_diffrn 1.590
_exptl_crystal_density_meas ?
_exptl_crystal_density_method 'none, not measured'
_exptl_crystal_description block
_exptl_crystal_F_000 424
_exptl_crystal_size_max 0.42
_exptl_crystal_size_mid 0.39
_exptl_crystal_size_min 0.21
_refine_diff_density_max 1.094
_refine_diff_density_min -0.554
_refine_diff_density_rms 0.114
_refine_ls_extinction_method none
_refine_ls_goodness_of_fit_all 1.150
_refine_ls_goodness_of_fit_obs 1.152
_refine_ls_hydrogen_treatment ref
_refine_ls_matrix_type full
_refine_ls_number_parameters 302
_refine_ls_number_reflns 2735
_refine_ls_number_restraints 0
_refine_ls_restrained_S_all 1.168
_refine_ls_restrained_S_obs 1.152
_refine_ls_R_factor_all 0.0389
_refine_ls_R_factor_obs 0.0383
_refine_ls_shift/esd_max 0.000
_refine_ls_shift/esd_mean 0.000
_refine_ls_structure_factor_coef Fsqd
_refine_ls_weighting_details 'w=1/[\s^2^(Fo^2^)+(0.0401P)^2^+3.1132P] where P=(Fo^2^+2Fc^2^)/3'
_refine_ls_weighting_scheme calc
_refine_ls_wR_factor_all 0.0993
_refine_ls_wR_factor_obs 0.0974
_reflns_number_observed 2705
_reflns_number_total 2737
_reflns_observed_criterion >2sigma(I)
_cod_data_source_file ic991274u_1.cif
_cod_data_source_block xl_Mo2(DPhIP)2(OAc)4
_cod_depositor_comments
;
The following automatic conversions were performed:

'_chemical_melting_point' value 'not measured' was changed to '?' -
the value is undefined or not given.

Automatic conversion script
Id: cif_fix_values 1646 2011-03-28 12:23:43Z adriana 

The following automatic conversions were performed:

'_exptl_crystal_density_meas' value 'not measured' was changed to '?'
- the value is perceived as not measured.

Automatic conversion script
Id: cif_fix_values 3008 2015-01-20 13:52:24Z robertas 

The following automatic conversions were performed:

'_refine_ls_weighting_scheme' value 'calc
w=1/[\s^2^(Fo^2^)+(0.0401P)^2^+3.1132P] where P=(Fo^2^+2Fc^2^)/3' was
changed to 'calc'. New tag '_refine_ls_weighting_details' was
created. The value of the new tag was set to
'w=1/[\s^2^(Fo^2^)+(0.0401P)^2^+3.1132P] where P=(Fo^2^+2Fc^2^)/3'.

Automatic conversion script
Id: cif_fix_values 3143 2015-03-26 13:38:13Z robertas 
;
_cod_database_code 4320876

loop_
_symmetry_equiv_pos_as_xyz
'x, y, z'
'-x, -y, -z'

loop_
_atom_site_aniso_label
_atom_site_aniso_U_11
_atom_site_aniso_U_22
_atom_site_aniso_U_33
_atom_site_aniso_U_23
_atom_site_aniso_U_13
_atom_site_aniso_U_12
Mo 0.0162(2) 0.0148(2) 0.0114(2) -0.00510(14) -0.00010(13) 0.00417(14)
O1 0.022(2) 0.0229(15) 0.0184(14) -0.0099(12) 0.0000(12) 0.0033(13)
O2 0.0157(15) 0.0220(14) 0.0202(14) -0.0085(12) -0.0006(11) 0.0022(12)
N1 0.018(2) 0.017(2) 0.015(2) -0.0061(13) 0.0003(13) 0.0016(15)
N2 0.018(2) 0.014(2) 0.019(2) -0.0041(13) 0.0009(14) 0.0045(14)
N3 0.021(2) 0.018(2) 0.021(2) -0.0087(14) 0.0008(14) 0.004(2)
C1 0.020(2) 0.023(2) 0.018(2) -0.004(2) -0.001(2) 0.004(2)
C2 0.024(3) 0.043(3) 0.039(3) -0.023(3) -0.002(2) -0.002(2)
C3 0.027(2) 0.012(2) 0.015(2) -0.004(2) 0.002(2) -0.002(2)
C4 0.030(3) 0.023(2) 0.021(2) -0.006(2) -0.006(2) -0.001(2)
C5 0.050(3) 0.028(2) 0.019(2) -0.010(2) -0.009(2) -0.002(2)
C6 0.058(4) 0.031(2) 0.016(2) -0.011(2) 0.010(2) -0.006(2)
C7 0.030(3) 0.034(2) 0.028(2) -0.014(2) 0.008(2) -0.006(2)
C8 0.028(3) 0.026(2) 0.020(2) -0.011(2) 0.001(2) -0.003(2)
C9 0.018(2) 0.017(2) 0.018(2) -0.004(2) -0.003(2) 0.001(2)
C10 0.037(3) 0.021(2) 0.015(2) -0.002(2) -0.007(2) 0.010(2)
C11 0.034(3) 0.024(2) 0.031(3) -0.004(2) -0.009(2) 0.008(2)
C12 0.038(3) 0.023(2) 0.026(2) -0.008(2) -0.007(2) 0.015(2)
C13 0.018(2) 0.014(2) 0.025(2) -0.009(2) -0.003(2) 0.003(2)
C14 0.013(2) 0.021(2) 0.024(2) -0.009(2) -0.002(2) 0.005(2)
C15 0.030(3) 0.025(2) 0.022(2) -0.008(2) 0.002(2) 0.002(2)
C16 0.037(3) 0.023(2) 0.038(3) -0.017(2) -0.007(2) 0.001(2)
C17 0.028(3) 0.039(3) 0.037(3) -0.027(2) -0.002(2) 0.006(2)
C18 0.033(3) 0.042(3) 0.028(3) -0.015(2) 0.013(2) -0.006(3)
C19 0.037(3) 0.022(2) 0.033(3) -0.011(2) 0.006(2) -0.003(2)

loop_
_atom_site_label
_atom_site_type_symbol
_atom_site_fract_x
_atom_site_fract_y
_atom_site_fract_z
_atom_site_U_iso_or_equiv
_atom_site_thermal_displace_type
_atom_site_occupancy
_atom_site_calc_flag
_atom_site_refinement_flags
_atom_site_disorder_group
Mo Mo -0.05259(4) 0.03949(3) 0.07088(3) 0.01412(14) Uani 1 d . .
O1 O 0.1554(3) 0.1312(3) 0.0921(3) 0.0204(6) Uani 1 d . .
O2 O 0.2670(3) 0.0452(3) -0.0576(3) 0.0190(6) Uani 1 d . .
N1 N 0.0069(4) 0.1515(4) -0.2406(3) 0.0168(7) Uani 1 d . .
N2 N -0.1083(4) 0.2320(3) -0.0870(3) 0.0176(7) Uani 1 d . .
N3 N -0.1947(4) 0.2859(4) 0.0897(3) 0.0196(7) Uani 1 d . .
C1 C 0.2735(5) 0.1119(5) 0.0242(4) 0.0211(9) Uani 1 d . .
C2 C 0.4242(6) 0.1675(7) 0.0421(6) 0.0329(11) Uani 1 d . .
H2C H 0.4779(95) 0.1970(87) -0.0293(85) 0.079(27) Uiso 1 d . .
H2B H 0.4145(80) 0.2446(80) 0.0669(71) 0.067(21) Uiso 1 d . .
H2A H 0.4630(75) 0.0906(77) 0.1037(68) 0.056(19) Uiso 1 d . .
C3 C 0.0664(5) 0.1596(4) -0.3713(4) 0.0186(9) Uani 1 d . .
C4 C -0.0241(6) 0.1827(5) -0.4788(4) 0.0249(10) Uani 1 d . .
H4 H -0.1268(66) 0.1940(59) -0.4624(53) 0.035(14) Uiso 1 d . .
C5 C 0.0412(7) 0.1791(5) -0.5992(5) 0.0320(11) Uani 1 d . .
H5 H -0.0148(65) 0.1936(60) -0.6623(59) 0.038(15) Uiso 1 d . .
C6 C 0.1926(7) 0.1482(5) -0.6137(5) 0.0346(12) Uani 1 d . .
H6 H 0.2220(67) 0.1400(61) -0.6835(60) 0.040(16) Uiso 1 d . .
C7 C 0.2829(6) 0.1223(5) -0.5077(5) 0.0301(10) Uani 1 d . .
H7 H 0.3883(76) 0.1006(68) -0.5069(61) 0.052(18) Uiso 1 d . .
C8 C 0.2201(5) 0.1278(5) -0.3865(4) 0.0240(9) Uani 1 d . .
H8 H 0.2798(49) 0.1124(45) -0.3128(43) 0.012(10) Uiso 1 d . .
C9 C -0.0694(5) 0.2570(4) -0.2177(4) 0.0178(8) Uani 1 d . .
C10 C -0.1099(6) 0.3987(5) -0.3202(4) 0.0252(10) Uani 1 d . .
H10A H -0.0305(65) 0.4689(61) -0.3311(53) 0.034(14) Uiso 1 d . .
H10B H -0.1181(47) 0.3952(43) -0.4014(45) 0.009(10) Uiso 1 d . .
C11 C -0.2522(6) 0.4595(5) -0.2731(5) 0.0308(11) Uani 1 d . .
H11A H -0.2769(58) 0.5550(56) -0.3397(50) 0.028(13) Uiso 1 d . .
H11B H -0.3319(57) 0.3950(52) -0.2607(45) 0.018(12) Uiso 1 d . .
C12 C -0.2331(7) 0.4710(5) -0.1367(5) 0.0293(11) Uani 1 d . .
H12A H -0.1589(63) 0.5436(58) -0.1518(50) 0.028(14) Uiso 1 d . .
H12B H -0.3178(68) 0.4997(60) -0.1044(55) 0.035(15) Uiso 1 d . .
C13 C -0.1799(5) 0.3314(4) -0.0389(4) 0.0184(9) Uani 1 d . .
C14 C -0.2526(5) 0.3669(4) 0.1672(4) 0.0195(9) Uani 1 d . .
C15 C -0.2156(6) 0.5103(5) 0.1419(5) 0.0261(10) Uani 1 d . .
H15 H -0.1685(64) 0.5617(59) 0.0672(57) 0.033(15) Uiso 1 d . .
C16 C -0.2636(6) 0.5764(5) 0.2326(5) 0.0307(11) Uani 1 d . .
H16 H -0.2451(57) 0.6730(56) 0.2072(48) 0.024(12) Uiso 1 d . .
C17 C -0.3487(6) 0.5017(6) 0.3492(5) 0.0314(11) Uani 1 d . .
H17 H -0.3643(61) 0.5508(58) 0.4095(53) 0.034(14) Uiso 1 d . .
C18 C -0.3868(6) 0.3598(6) 0.3749(5) 0.0343(12) Uani 1 d . .
H18 H -0.4356(64) 0.3161(56) 0.4425(55) 0.027(14) Uiso 1 d . .
C19 C -0.3403(6) 0.2930(5) 0.2855(5) 0.0308(11) Uani 1 d . .
H19 H -0.3639(53) 0.1995(52) 0.3064(44) 0.016(11) Uiso 1 d . .

loop_
_atom_type_symbol
_atom_type_description
_atom_type_scat_dispersion_real
_atom_type_scat_dispersion_imag
_atom_type_scat_source
C C 0.0033 0.0016 'International Tables Vol C Tables 4.2.6.8 and 6.1.1.4'
H H 0.0000 0.0000 'International Tables Vol C Tables 4.2.6.8 and 6.1.1.4'
N N 0.0061 0.0033 'International Tables Vol C Tables 4.2.6.8 and 6.1.1.4'
Mo Mo -1.6832 0.6857 'International Tables Vol C Tables 4.2.6.8 and 6.1.1.4'
O O 0.0106 0.0060 'International Tables Vol C Tables 4.2.6.8 and 6.1.1.4'

loop_
_geom_angle_atom_site_label_1
_geom_angle_atom_site_label_2
_geom_angle_atom_site_label_3
_geom_angle
_geom_angle_site_symmetry_1
_geom_angle_site_symmetry_3
_geom_angle_publ_flag
Mo Mo O2 92.07(8) 2 2 ?
Mo Mo O1 91.58(8) 2 . ?
O2 Mo O1 176.32(10) 2 . ?
Mo Mo N2 89.62(9) 2 . ?
O2 Mo N2 88.20(12) 2 . ?
O1 Mo N2 91.35(12) . . ?
Mo Mo N1 94.23(9) 2 2 ?
O2 Mo N1 90.75(12) 2 2 ?
O1 Mo N1 89.47(12) . 2 ?
N2 Mo N1 176.04(12) . 2 ?
C1 O1 Mo 117.4(3) . . ?
C1 O2 Mo 117.3(3) . 2 ?
C9 N1 C3 123.0(3) . . ?
C9 N1 Mo 118.5(3) . 2 ?
C3 N1 Mo 118.5(2) . 2 ?
C9 N2 C13 123.9(3) . . ?
C9 N2 Mo 123.7(3) . . ?
C13 N2 Mo 112.2(3) . . ?
C13 N3 C14 125.1(3) . . ?
O1 C1 O2 121.7(4) . . ?
O1 C1 C2 119.1(4) . . ?
O2 C1 C2 119.2(4) . . ?
C1 C2 H2C 111.6(58) . . ?
C1 C2 H2B 112.3(46) . . ?
H2C C2 H2B 103.7(73) . . ?
C1 C2 H2A 102.3(43) . . ?
H2C C2 H2A 113.3(65) . . ?
H2B C2 H2A 113.9(60) . . ?
C8 C3 C4 119.0(4) . . ?
C8 C3 N1 117.1(4) . . ?
C4 C3 N1 123.5(4) . . ?
C5 C4 C3 119.7(5) . . ?
C5 C4 H4 123.6(33) . . ?
C3 C4 H4 116.6(33) . . ?
C6 C5 C4 121.0(5) . . ?
C6 C5 H5 120.8(40) . . ?
C4 C5 H5 118.2(40) . . ?
C5 C6 C7 120.1(4) . . ?
C5 C6 H6 116.3(42) . . ?
C7 C6 H6 123.4(42) . . ?
C6 C7 C8 119.9(5) . . ?
C6 C7 H7 127.0(38) . . ?
C8 C7 H7 113.1(38) . . ?
C7 C8 C3 120.3(4) . . ?
C7 C8 H8 121.7(26) . . ?
C3 C8 H8 118.0(26) . . ?
N1 C9 N2 114.0(3) . . ?
N1 C9 C10 126.8(4) . . ?
N2 C9 C10 119.2(3) . . ?
C9 C10 C11 111.0(4) . . ?
C9 C10 H10A 109.8(31) . . ?
C11 C10 H10A 105.2(31) . . ?
C9 C10 H10B 113.8(26) . . ?
C11 C10 H10B 111.0(26) . . ?
H10A C10 H10B 105.6(41) . . ?
C10 C11 C12 110.1(4) . . ?
C10 C11 H11A 111.0(29) . . ?
C12 C11 H11A 110.7(28) . . ?
C10 C11 H11B 108.2(28) . . ?
C12 C11 H11B 106.4(28) . . ?
H11A C11 H11B 110.2(40) . . ?
C13 C12 C11 111.4(4) . . ?
C13 C12 H12A 110.0(30) . . ?
C11 C12 H12A 105.8(31) . . ?
C13 C12 H12B 110.8(36) . . ?
C11 C12 H12B 111.5(35) . . ?
H12A C12 H12B 107.1(48) . . ?
N3 C13 N2 112.1(3) . . ?
N3 C13 C12 128.5(4) . . ?
N2 C13 C12 119.3(4) . . ?
C15 C14 C19 118.0(4) . . ?
C15 C14 N3 124.8(4) . . ?
C19 C14 N3 116.9(4) . . ?
C16 C15 C14 120.6(5) . . ?
C16 C15 H15 118.4(36) . . ?
C14 C15 H15 120.9(36) . . ?
C17 C16 C15 120.7(5) . . ?
C17 C16 H16 121.9(31) . . ?
C15 C16 H16 117.1(31) . . ?
C16 C17 C18 119.2(4) . . ?
C16 C17 H17 114.5(34) . . ?
C18 C17 H17 125.7(34) . . ?
C19 C18 C17 120.7(5) . . ?
C19 C18 H18 119.8(39) . . ?
C17 C18 H18 119.5(38) . . ?
C18 C19 C14 120.8(5) . . ?
C18 C19 H19 118.7(30) . . ?
C14 C19 H19 120.5(29) . . ?

loop_
_geom_bond_atom_site_label_1
_geom_bond_atom_site_label_2
_geom_bond_distance
_geom_bond_site_symmetry_2
_geom_bond_publ_flag
Mo Mo 2.0888(7) 2 ?
Mo O2 2.113(3) 2 ?
Mo O1 2.121(3) . ?
Mo N2 2.137(3) . ?
Mo N1 2.172(3) 2 ?
O1 C1 1.272(5) . ?
O2 C1 1.275(5) . ?
O2 Mo 2.113(3) 2 ?
N1 C9 1.318(5) . ?
N1 C3 1.430(5) . ?
N1 Mo 2.172(3) 2 ?
N2 C9 1.348(5) . ?
N2 C13 1.386(5) . ?
N3 C13 1.285(5) . ?
N3 C14 1.408(5) . ?
C1 C2 1.495(7) . ?
C2 H2C 0.83(9) . ?
C2 H2B 0.90(8) . ?
C2 H2A 0.90(7) . ?
C3 C8 1.393(6) . ?
C3 C4 1.396(6) . ?
C4 C5 1.381(7) . ?
C4 H4 0.92(6) . ?
C5 C6 1.370(8) . ?
C5 H5 0.83(6) . ?
C6 C7 1.379(7) . ?
C6 H6 0.80(6) . ?
C7 C8 1.388(6) . ?
C7 H7 0.95(6) . ?
C8 H8 0.95(4) . ?
C9 C10 1.505(5) . ?
C10 C11 1.507(7) . ?
C10 H10A 0.97(6) . ?
C10 H10B 0.89(4) . ?
C11 C12 1.525(7) . ?
C11 H11A 1.00(5) . ?
C11 H11B 0.93(5) . ?
C12 C13 1.505(6) . ?
C12 H12A 0.94(6) . ?
C12 H12B 0.88(6) . ?
C14 C15 1.394(6) . ?
C14 C19 1.398(7) . ?
C15 C16 1.387(7) . ?
C15 H15 0.86(6) . ?
C16 C17 1.376(8) . ?
C16 H16 0.92(5) . ?
C17 C18 1.381(8) . ?
C17 H17 0.94(5) . ?
C18 C19 1.378(7) . ?
C18 H18 0.80(6) . ?
C19 H19 0.90(5) . ?
